data_4027748
loop_
_publ_author_name
'Bharat Kumar'
'Benjamin T. King'

_publ_section_title
;
 Synthesis of
 1,8,9,16-Tetrakis(trimethylsilyl)tetra-cata-tetrabenzoquadrannulene
;
_journal_name_full 'Journal of Organic Chemistry'
_journal_page_first 10617
_journal_page_last 10622
_journal_paper_doi 10.1021/jo3015648
_journal_volume 77
_journal_year 2012
_chemical_formula_sum 'C40 H44 Si4'
_chemical_formula_weight 637.13
_chemical_name_systematic
; 
 ? 
;
_space_group_IT_number 14
_symmetry_cell_setting monoclinic
_symmetry_space_group_name_Hall '-P 2yn'
_symmetry_space_group_name_H-M 'P 1 21/n 1'
_atom_sites_solution_hydrogens geom
_atom_sites_solution_primary direct
_atom_sites_solution_secondary difmap
_audit_creation_method SHELXL-97
_cell_angle_alpha 90.00
_cell_angle_beta 101.151(3)
_cell_angle_gamma 90.00
_cell_formula_units_Z 2
_cell_length_a 10.8320(16)
_cell_length_b 10.3930(15)
_cell_length_c 17.083(3)
_cell_measurement_reflns_used 61
_cell_measurement_temperature 100(2)
_cell_measurement_theta_max 30.527
_cell_measurement_theta_min 2.306
_cell_volume 1886.8(5)
_computing_structure_refinement 'SHELXL-97 (Sheldrick, 2008)'
_computing_structure_solution 'SHELXS-97 (Sheldrick, 2008)'
_diffrn_ambient_temperature 100(2)
_diffrn_measured_fraction_theta_full 0.998
_diffrn_measured_fraction_theta_max 0.998
_diffrn_measurement_device_type 'CCD Area Detector'
_diffrn_radiation_monochromator graphite
_diffrn_radiation_source 'fine-focus sealed tube'
_diffrn_radiation_type MoK\a
_diffrn_radiation_wavelength 0.71073
_diffrn_reflns_av_R_equivalents 0.1758
_diffrn_reflns_av_sigmaI/netI 0.1018
_diffrn_reflns_limit_h_max 13
_diffrn_reflns_limit_h_min -13
_diffrn_reflns_limit_k_max 12
_diffrn_reflns_limit_k_min -12
_diffrn_reflns_limit_l_max 21
_diffrn_reflns_limit_l_min -21
_diffrn_reflns_number 31307
_diffrn_reflns_theta_full 26.00
_diffrn_reflns_theta_max 26.00
_diffrn_reflns_theta_min 2.06
_exptl_absorpt_coefficient_mu 0.183
_exptl_absorpt_correction_T_max 0.9953
_exptl_absorpt_correction_T_min 0.9771
_exptl_absorpt_correction_type multi-scan
_exptl_crystal_colour Yellow
_exptl_crystal_density_diffrn 1.125
_exptl_crystal_description Block
_exptl_crystal_F_000 684
_exptl_crystal_size_max 0.13
_exptl_crystal_size_mid 0.05
_exptl_crystal_size_min 0.03
_refine_diff_density_max 0.301
_refine_diff_density_min -0.354
_refine_diff_density_rms 0.062
_refine_ls_extinction_method none
_refine_ls_goodness_of_fit_ref 0.979
_refine_ls_hydrogen_treatment constr
_refine_ls_matrix_type full
_refine_ls_number_parameters 205
_refine_ls_number_reflns 3701
_refine_ls_number_restraints 0
_refine_ls_restrained_S_all 0.979
_refine_ls_R_factor_all 0.1181
_refine_ls_R_factor_gt 0.0518
_refine_ls_shift/su_max 0.001
_refine_ls_shift/su_mean 0.000
_refine_ls_structure_factor_coef Fsqd
_refine_ls_weighting_details 'calc w=1/[\s^2^(Fo^2^)+(0.0448P)^2^+0.0000P] where P=(Fo^2^+2Fc^2^)/3'
_refine_ls_weighting_scheme calc
_refine_ls_wR_factor_gt 0.0961
_refine_ls_wR_factor_ref 0.1082
_reflns_number_gt 2229
_reflns_number_total 3701
_reflns_threshold_expression >2sigma(I)
_cod_data_source_file jo3015648_si_004.cif
_cod_data_source_block b_110_0m
_cod_database_code 4027748

loop_
_symmetry_equiv_pos_as_xyz
'x, y, z'
'-x+1/2, y+1/2, -z+1/2'
'-x, -y, -z'
'x-1/2, -y-1/2, z-1/2'

loop_
_atom_site_label
_atom_site_type_symbol
_atom_site_fract_x
_atom_site_fract_y
_atom_site_fract_z
_atom_site_U_iso_or_equiv
_atom_site_adp_type
_atom_site_occupancy
_atom_site_symmetry_multiplicity
_atom_site_calc_flag
_atom_site_refinement_flags
Si1 Si 0.09634(7) 0.37932(7) 0.79301(5) 0.0234(2) Uani 1 1 d .
Si2 Si 1.09081(7) 0.09463(7) 1.13705(5) 0.0225(2) Uani 1 1 d .
C16 C -0.0254(2) 0.4216(3) 0.85172(17) 0.0319(7) Uani 1 1 d .
H16A H -0.0582 0.3427 0.8717 0.048 Uiso 1 1 calc R
H16B H -0.0942 0.4680 0.8176 0.048 Uiso 1 1 calc R
H16C H 0.0120 0.4762 0.8969 0.048 Uiso 1 1 calc R
C12 C 0.2253(3) 0.2927(2) 0.85697(16) 0.0218(6) Uani 1 1 d .
C11 C 0.3194(3) 0.2459(2) 0.89611(15) 0.0182(6) Uani 1 1 d .
C6 C 0.4384(2) 0.2036(2) 0.94063(14) 0.0167(6) Uani 1 1 d .
C9 C 0.4639(2) 0.0849(2) 0.97225(14) 0.0167(6) Uani 1 1 d .
C8 C 0.5854(2) 0.0467(2) 1.01600(14) 0.0161(6) Uani 1 1 d .
C17 C 0.1642(3) 0.5278(3) 0.75921(18) 0.0343(8) Uani 1 1 d .
H17A H 0.2007 0.5802 0.8056 0.051 Uiso 1 1 calc R
H17B H 0.0980 0.5768 0.7246 0.051 Uiso 1 1 calc R
H17C H 0.2300 0.5050 0.7295 0.051 Uiso 1 1 calc R
C18 C 1.1639(3) -0.0667(3) 1.14711(19) 0.0359(8) Uani 1 1 d .
H18A H 1.2557 -0.0579 1.1576 0.054 Uiso 1 1 calc R
H18B H 1.1366 -0.1152 1.0976 0.054 Uiso 1 1 calc R
H18C H 1.1383 -0.1127 1.1914 0.054 Uiso 1 1 calc R
C19 C 1.1187(3) 0.1826(3) 1.23280(18) 0.0416(9) Uani 1 1 d .
H19A H 1.0749 0.2655 1.2257 0.062 Uiso 1 1 calc R
H19B H 1.2092 0.1972 1.2506 0.062 Uiso 1 1 calc R
H19C H 1.0868 0.1317 1.2729 0.062 Uiso 1 1 calc R
C20 C 1.1519(3) 0.1891(3) 1.06061(17) 0.0322(8) Uani 1 1 d .
H20A H 1.1113 0.2738 1.0548 0.048 Uiso 1 1 calc R
H20B H 1.1335 0.1435 1.0095 0.048 Uiso 1 1 calc R
H20C H 1.2431 0.1999 1.0772 0.048 Uiso 1 1 calc R
C14 C 0.9194(3) 0.0830(2) 1.10165(16) 0.0223(6) Uani 1 1 d .
C13 C 0.8100(2) 0.0957(2) 1.07136(15) 0.0204(6) Uani 1 1 d .
C5 C 0.6863(2) 0.1282(2) 1.02983(15) 0.0179(6) Uani 1 1 d .
C7 C 0.6635(2) 0.2570(2) 0.99727(15) 0.0185(6) Uani 1 1 d .
C4 C 0.7608(2) 0.3485(2) 1.00828(15) 0.0214(6) Uani 1 1 d .
H4 H 0.8414 0.3255 1.0378 0.026 Uiso 1 1 calc R
C3 C 0.7419(3) 0.4705(3) 0.97728(16) 0.0257(7) Uani 1 1 d .
H3 H 0.8091 0.5308 0.9857 0.031 Uiso 1 1 calc R
C2 C 0.6252(3) 0.5060(3) 0.93366(16) 0.0245(7) Uani 1 1 d .
H2 H 0.6129 0.5904 0.9122 0.029 Uiso 1 1 calc R
C1 C 0.5280(3) 0.4200(2) 0.92143(15) 0.0212(6) Uani 1 1 d .
H1 H 0.4486 0.4454 0.8912 0.025 Uiso 1 1 calc R
C10 C 0.5433(2) 0.2936(2) 0.95298(15) 0.0167(6) Uani 1 1 d .
C15 C 0.0303(3) 0.2764(3) 0.70655(17) 0.0411(9) Uani 1 1 d .
H15A H 0.0958 0.2576 0.6759 0.062 Uiso 1 1 calc R
H15B H -0.0395 0.3215 0.6724 0.062 Uiso 1 1 calc R
H15C H -0.0004 0.1958 0.7256 0.062 Uiso 1 1 calc R

loop_
_atom_site_aniso_label
_atom_site_aniso_U_11
_atom_site_aniso_U_22
_atom_site_aniso_U_33
_atom_site_aniso_U_23
_atom_site_aniso_U_13
_atom_site_aniso_U_12
Si1 0.0204(4) 0.0237(4) 0.0250(4) 0.0042(4) 0.0016(3) 0.0010(4)
Si2 0.0179(4) 0.0220(4) 0.0265(4) 0.0031(4) 0.0015(3) -0.0030(3)
C16 0.0214(16) 0.0322(18) 0.0419(18) -0.0063(15) 0.0059(14) -0.0015(13)
C12 0.0234(17) 0.0161(15) 0.0262(16) -0.0009(12) 0.0054(13) -0.0017(12)
C11 0.0227(17) 0.0111(14) 0.0220(15) -0.0031(12) 0.0073(12) -0.0046(12)
C6 0.0184(15) 0.0163(14) 0.0161(14) -0.0014(12) 0.0051(11) -0.0003(12)
C9 0.0157(15) 0.0163(14) 0.0180(14) -0.0027(11) 0.0031(11) -0.0005(11)
C8 0.0154(15) 0.0159(14) 0.0177(14) 0.0018(11) 0.0047(11) 0.0019(11)
C17 0.0377(19) 0.0287(18) 0.0392(19) 0.0141(15) 0.0145(15) -0.0007(15)
C18 0.0342(19) 0.0306(18) 0.0429(19) 0.0129(15) 0.0074(15) 0.0089(15)
C19 0.036(2) 0.045(2) 0.039(2) -0.0090(16) -0.0058(16) -0.0021(16)
C20 0.0289(18) 0.0250(17) 0.0413(19) 0.0073(14) 0.0036(14) -0.0058(14)
C14 0.0213(17) 0.0177(15) 0.0285(16) 0.0019(12) 0.0060(13) -0.0033(12)
C13 0.0207(16) 0.0163(15) 0.0251(15) -0.0024(12) 0.0062(12) -0.0031(12)
C5 0.0134(14) 0.0181(14) 0.0227(15) -0.0013(12) 0.0046(11) -0.0006(12)
C7 0.0187(15) 0.0172(15) 0.0210(14) -0.0016(12) 0.0076(12) -0.0008(12)
C4 0.0172(15) 0.0218(15) 0.0246(15) -0.0014(12) 0.0027(12) -0.0040(12)
C3 0.0266(17) 0.0182(16) 0.0337(17) -0.0012(13) 0.0096(14) -0.0085(13)
C2 0.0339(19) 0.0132(15) 0.0288(17) 0.0025(12) 0.0116(14) 0.0014(13)
C1 0.0218(16) 0.0192(15) 0.0231(14) 0.0003(12) 0.0056(12) -0.0018(12)
C10 0.0186(15) 0.0134(14) 0.0192(14) -0.0005(11) 0.0065(11) 0.0010(11)
C15 0.0291(19) 0.060(2) 0.0323(19) -0.0074(17) 0.0005(15) -0.0079(17)

loop_
_atom_type_symbol
_atom_type_description
_atom_type_scat_dispersion_real
_atom_type_scat_dispersion_imag
_atom_type_scat_source
C C 0.0033 0.0016 'International Tables Vol C Tables 4.2.6.8 and 6.1.1.4'
H H 0.0000 0.0000 'International Tables Vol C Tables 4.2.6.8 and 6.1.1.4'
Si Si 0.0817 0.0704 'International Tables Vol C Tables 4.2.6.8 and 6.1.1.4'

loop_
_geom_angle_atom_site_label_1
_geom_angle_atom_site_label_2
_geom_angle_atom_site_label_3
_geom_angle
_geom_angle_site_symmetry_3
C12 Si1 C17 107.02(13) .
C12 Si1 C15 108.89(13) .
C17 Si1 C15 110.39(14) .
C12 Si1 C16 109.44(13) .
C17 Si1 C16 109.77(13) .
C15 Si1 C16 111.23(14) .
C14 Si2 C19 107.76(13) .
C14 Si2 C18 110.97(13) .
C19 Si2 C18 111.89(15) .
C14 Si2 C20 106.12(12) .
C19 Si2 C20 110.00(15) .
C18 Si2 C20 109.93(14) .
Si1 C16 H16A 109.5 .
Si1 C16 H16B 109.5 .
H16A C16 H16B 109.5 .
Si1 C16 H16C 109.5 .
H16A C16 H16C 109.5 .
H16B C16 H16C 109.5 .
C11 C12 Si1 172.4(2) .
C12 C11 C6 173.4(3) .
C9 C6 C11 125.8(2) .
C9 C6 C10 115.7(2) .
C11 C6 C10 118.5(2) .
C6 C9 C8 123.7(2) .
C6 C9 C8 146.7(2) 3_657
C8 C9 C8 89.6(2) 3_657
C5 C8 C9 122.7(2) .
C5 C8 C9 146.9(2) 3_657
C9 C8 C9 90.4(2) 3_657
Si1 C17 H17A 109.5 .
Si1 C17 H17B 109.5 .
H17A C17 H17B 109.5 .
Si1 C17 H17C 109.5 .
H17A C17 H17C 109.5 .
H17B C17 H17C 109.5 .
Si2 C18 H18A 109.5 .
Si2 C18 H18B 109.5 .
H18A C18 H18B 109.5 .
Si2 C18 H18C 109.5 .
H18A C18 H18C 109.5 .
H18B C18 H18C 109.5 .
Si2 C19 H19A 109.5 .
Si2 C19 H19B 109.5 .
H19A C19 H19B 109.5 .
Si2 C19 H19C 109.5 .
H19A C19 H19C 109.5 .
H19B C19 H19C 109.5 .
Si2 C20 H20A 109.5 .
Si2 C20 H20B 109.5 .
H20A C20 H20B 109.5 .
Si2 C20 H20C 109.5 .
H20A C20 H20C 109.5 .
H20B C20 H20C 109.5 .
C13 C14 Si2 168.2(2) .
C14 C13 C5 171.1(3) .
C8 C5 C13 125.5(2) .
C8 C5 C7 115.7(2) .
C13 C5 C7 118.8(2) .
C4 C7 C10 118.4(2) .
C4 C7 C5 120.3(2) .
C10 C7 C5 121.3(2) .
C3 C4 C7 121.4(3) .
C3 C4 H4 119.3 .
C7 C4 H4 119.3 .
C4 C3 C2 120.3(3) .
C4 C3 H3 119.8 .
C2 C3 H3 119.8 .
C1 C2 C3 120.3(2) .
C1 C2 H2 119.9 .
C3 C2 H2 119.9 .
C2 C1 C10 121.2(3) .
C2 C1 H1 119.4 .
C10 C1 H1 119.4 .
C1 C10 C7 118.5(2) .
C1 C10 C6 120.6(2) .
C7 C10 C6 120.9(2) .
Si1 C15 H15A 109.5 .
Si1 C15 H15B 109.5 .
H15A C15 H15B 109.5 .
Si1 C15 H15C 109.5 .
H15A C15 H15C 109.5 .
H15B C15 H15C 109.5 .

loop_
_geom_bond_atom_site_label_1
_geom_bond_atom_site_label_2
_geom_bond_distance
_geom_bond_site_symmetry_2
Si1 C12 1.835(3) .
Si1 C17 1.849(3) .
Si1 C15 1.852(3) .
Si1 C16 1.857(3) .
Si2 C14 1.842(3) .
Si2 C19 1.847(3) .
Si2 C18 1.848(3) .
Si2 C20 1.855(3) .
C16 H16A 0.9800 .
C16 H16B 0.9800 .
C16 H16C 0.9800 .
C12 C11 1.207(3) .
C11 C6 1.433(4) .
C6 C9 1.354(3) .
C6 C10 1.455(3) .
C9 C8 1.438(3) .
C9 C8 1.496(3) 3_657
C8 C5 1.367(3) .
C8 C9 1.496(3) 3_657
C17 H17A 0.9800 .
C17 H17B 0.9800 .
C17 H17C 0.9800 .
C18 H18A 0.9800 .
C18 H18B 0.9800 .
C18 H18C 0.9800 .
C19 H19A 0.9800 .
C19 H19B 0.9800 .
C19 H19C 0.9800 .
C20 H20A 0.9800 .
C20 H20B 0.9800 .
C20 H20C 0.9800 .
C14 C13 1.205(3) .
C13 C5 1.430(3) .
C5 C7 1.452(3) .
C7 C4 1.405(3) .
C7 C10 1.425(3) .
C4 C3 1.374(4) .
C4 H4 0.9500 .
C3 C2 1.388(4) .
C3 H3 0.9500 .
C2 C1 1.366(3) .
C2 H2 0.9500 .
C1 C10 1.417(3) .
C1 H1 0.9500 .
C15 H15A 0.9800 .
C15 H15B 0.9800 .
C15 H15C 0.9800 .
